data_4083190
loop_
_publ_author_name
'Bubrin, Martina'
'Schweinfurth, David'
'Ehret, Fabian'
'Z\'ali\<s, Stanislav'
'Kvapilov\'a, Hana'
'Fiedler, Jan'
'Zeng, Qiang'
'Hartl, Franti\<sek'
'Kaim, Wolfgang'

_publ_section_title
;
 Structure and Spectroelectrochemical Response of Arene--Ruthenium and
 Arene--Osmium Complexes with Potentially Hemilabile Noninnocent
 Ligands
;
_journal_issue 18
_journal_name_full Organometallics
_journal_page_first 4973
_journal_paper_doi 10.1021/om5002815
_journal_volume 33
_journal_year 2014
_chemical_formula_moiety 'C31 H41 N O2 Ru'
_chemical_formula_sum 'C31 H41 N O2 Ru'
_chemical_formula_weight 560.72
_chemical_name_systematic '[RuCymQOMe]'
_chemical_properties_physical 'air-sensitive, oxygen-sensitive'
_space_group_IT_number 14
_symmetry_cell_setting monoclinic
_symmetry_Int_Tables_number 14
_symmetry_space_group_name_Hall '-P 2ybc'
_symmetry_space_group_name_H-M 'P 1 21/c 1'
_atom_sites_solution_hydrogens geom
_atom_sites_solution_primary direct
_atom_sites_solution_secondary difmap
_audit_creation_method SHELXL-97
_cell_angle_alpha 90.00
_cell_angle_beta 102.134(2)
_cell_angle_gamma 90.00
_cell_formula_units_Z 4
_cell_length_a 11.7801(6)
_cell_length_b 12.3728(6)
_cell_length_c 19.8753(10)
_cell_measurement_reflns_used 4863
_cell_measurement_temperature 100(2)
_cell_measurement_theta_max 66.35
_cell_measurement_theta_min 3.84
_cell_volume 2832.2(2)
_computing_cell_refinement 'Bruker APEX II Software Suite, 2008'
_computing_data_collection 'Bruker APEX II Software Suite, 2008'
_computing_data_reduction 'Bruker APEX II Software Suite, 2008'
_computing_structure_refinement 'SHELXL-97 (Sheldrick, 1997)'
_computing_structure_solution 'SHELXS-97 (Sheldrick, 1990)'
_diffrn_ambient_temperature 100(2)
_diffrn_measured_fraction_theta_full 0.976
_diffrn_measured_fraction_theta_max 0.976
_diffrn_measurement_device_type 'Bruker Kappa APEX II Duo'
_diffrn_measurement_method 'Omega + Phi Scans'
_diffrn_radiation_monochromator graphite
_diffrn_radiation_probe x-ray
_diffrn_radiation_type CuK\a
_diffrn_radiation_wavelength 1.54178
_diffrn_reflns_av_R_equivalents 0.0829
_diffrn_reflns_av_sigmaI/netI 0.0388
_diffrn_reflns_limit_h_max 13
_diffrn_reflns_limit_h_min -13
_diffrn_reflns_limit_k_max 14
_diffrn_reflns_limit_k_min -14
_diffrn_reflns_limit_l_max 23
_diffrn_reflns_limit_l_min -21
_diffrn_reflns_number 50034
_diffrn_reflns_theta_full 66.35
_diffrn_reflns_theta_max 66.35
_diffrn_reflns_theta_min 3.84
_diffrn_source 'fine-focus sealed tube'
_diffrn_standards_decay_% 0
_diffrn_standards_interval_count 0
_diffrn_standards_number 0
_exptl_absorpt_coefficient_mu 4.674
_exptl_absorpt_correction_T_max 0.9050
_exptl_absorpt_correction_T_min 0.6960
_exptl_absorpt_correction_type numerical
_exptl_absorpt_process_details 'Blessing, 1995'
_exptl_crystal_colour red
_exptl_crystal_density_diffrn 1.315
_exptl_crystal_density_method 'not measured'
_exptl_crystal_description plates
_exptl_crystal_F_000 1176
_exptl_crystal_recrystallization_method Diethylether
_exptl_crystal_size_max 0.10
_exptl_crystal_size_mid 0.08
_exptl_crystal_size_min 0.02
_refine_diff_density_max 0.838
_refine_diff_density_min -0.444
_refine_diff_density_rms 0.070
_refine_ls_extinction_method none
_refine_ls_goodness_of_fit_ref 1.033
_refine_ls_hydrogen_treatment constr
_refine_ls_matrix_type full
_refine_ls_number_parameters 326
_refine_ls_number_reflns 4863
_refine_ls_number_restraints 0
_refine_ls_restrained_S_all 1.033
_refine_ls_R_factor_all 0.0399
_refine_ls_R_factor_gt 0.0292
_refine_ls_shift/su_max 0.002
_refine_ls_shift/su_mean 0.000
_refine_ls_structure_factor_coef Fsqd
_refine_ls_weighting_details 'calc w=1/[\s^2^(Fo^2^)+(0.0364P)^2^+3.0980P] where P=(Fo^2^+2Fc^2^)/3'
_refine_ls_weighting_scheme calc
_refine_ls_wR_factor_gt 0.0720
_refine_ls_wR_factor_ref 0.0755
_reflns_number_gt 4178
_reflns_number_total 4863
_reflns_threshold_expression >2sigma(I)
_cod_data_source_file om5002815_si_001.cif
_cod_data_source_block ac125
_cod_original_sg_symbol_H-M 'P 21/c'
_cod_database_code 4083190

loop_
_symmetry_equiv_pos_as_xyz
'x, y, z'
'-x, y+1/2, -z+1/2'
'-x, -y, -z'
'x, -y-1/2, z-1/2'

loop_
_atom_site_label
_atom_site_type_symbol
_atom_site_fract_x
_atom_site_fract_y
_atom_site_fract_z
_atom_site_U_iso_or_equiv
_atom_site_adp_type
_atom_site_occupancy
_atom_site_symmetry_multiplicity
_atom_site_calc_flag
_atom_site_refinement_flags
Ru1 Ru 0.537475(16) 0.460109(16) 0.847232(10) 0.01731(8) Uani 1 1 d .
O1 O 0.38011(15) 0.51383(14) 0.79739(9) 0.0182(4) Uani 1 1 d .
O2 O 0.64580(17) 0.77413(16) 0.87720(10) 0.0264(4) Uani 1 1 d .
C31 C 0.5673(3) 0.3011(2) 0.89316(16) 0.0291(7) Uani 1 1 d .
H31A H 0.5188 0.2773 0.9261 0.035 Uiso 1 1 calc R
N1 N 0.52692(17) 0.59402(18) 0.89753(11) 0.0170(5) Uani 1 1 d .
C30 C 0.5257(2) 0.2831(2) 0.82287(16) 0.0252(6) Uani 1 1 d .
C21 C 0.6782(2) 0.7282(2) 0.94090(14) 0.0219(6) Uani 1 1 d .
C1 C 0.3448(2) 0.6049(2) 0.82334(13) 0.0163(5) Uani 1 1 d .
C20 C 0.6144(2) 0.6361(2) 0.95182(13) 0.0184(6) Uani 1 1 d .
C14 C 0.1190(2) 0.4899(2) 0.75132(15) 0.0248(6) Uani 1 1 d .
H14A H 0.0813 0.4874 0.7908 0.037 Uiso 1 1 calc R
H14B H 0.1906 0.4471 0.7614 0.037 Uiso 1 1 calc R
H14C H 0.0665 0.4602 0.7107 0.037 Uiso 1 1 calc R
C8 C 0.1484(2) 0.6080(2) 0.73721(14) 0.0215(6) Uani 1 1 d .
C13 C 0.2024(2) 0.6139(2) 0.67315(14) 0.0252(6) Uani 1 1 d .
H13A H 0.2120 0.6897 0.6613 0.038 Uiso 1 1 calc R
H13B H 0.1512 0.5776 0.6345 0.038 Uiso 1 1 calc R
H13C H 0.2783 0.5781 0.6829 0.038 Uiso 1 1 calc R
C25 C 0.6418(2) 0.5845(2) 1.01534(13) 0.0205(6) Uani 1 1 d .
H25A H 0.5990 0.5224 1.0233 0.025 Uiso 1 1 calc R
C35 C 0.5813(3) 0.3361(3) 0.77547(15) 0.0314(7) Uani 1 1 d .
H35A H 0.5427 0.3385 0.7256 0.038 Uiso 1 1 calc R
C24 C 0.7305(2) 0.6224(2) 1.06733(14) 0.0248(6) Uani 1 1 d .
H24A H 0.7480 0.5868 1.1106 0.030 Uiso 1 1 calc R
C2 C 0.4233(2) 0.6518(2) 0.87846(13) 0.0176(6) Uani 1 1 d .
C32 C 0.6658(3) 0.3639(2) 0.91797(16) 0.0308(7) Uani 1 1 d .
H32A H 0.6842 0.3839 0.9678 0.037 Uiso 1 1 calc R
C4 C 0.2885(2) 0.7937(2) 0.88834(14) 0.0241(6) Uani 1 1 d .
C6 C 0.2349(2) 0.6537(2) 0.79897(13) 0.0180(6) Uani 1 1 d .
C5 C 0.2110(2) 0.7464(2) 0.83279(14) 0.0222(6) Uani 1 1 d .
H5A H 0.1375 0.7799 0.8174 0.027 Uiso 1 1 calc R
C3 C 0.3954(2) 0.7458(2) 0.91049(13) 0.0203(6) Uani 1 1 d .
H3A H 0.4501 0.7766 0.9475 0.024 Uiso 1 1 calc R
C33 C 0.7229(2) 0.4175(2) 0.87352(15) 0.0276(7) Uani 1 1 d .
C34 C 0.6797(2) 0.4071(3) 0.80147(16) 0.0303(7) Uani 1 1 d .
H34A H 0.7096 0.4559 0.7690 0.036 Uiso 1 1 calc R
C23 C 0.7934(2) 0.7123(2) 1.05565(15) 0.0271(7) Uani 1 1 d .
H23A H 0.8546 0.7381 1.0911 0.033 Uiso 1 1 calc R
C26 C 0.7061(3) 0.8690(3) 0.86385(17) 0.0352(7) Uani 1 1 d .
H26A H 0.6725 0.8957 0.8175 0.053 Uiso 1 1 calc R
H26B H 0.7883 0.8518 0.8671 0.053 Uiso 1 1 calc R
H26C H 0.6991 0.9247 0.8978 0.053 Uiso 1 1 calc R
C22 C 0.7681(2) 0.7651(2) 0.99260(15) 0.0256(6) Uani 1 1 d .
H22A H 0.8121 0.8265 0.9849 0.031 Uiso 1 1 calc R
C12 C 0.0343(2) 0.6720(2) 0.72124(16) 0.0296(7) Uani 1 1 d .
H12A H 0.0505 0.7472 0.7110 0.044 Uiso 1 1 calc R
H12B H -0.0023 0.6696 0.7611 0.044 Uiso 1 1 calc R
H12C H -0.0180 0.6399 0.6814 0.044 Uiso 1 1 calc R
C7 C 0.2526(3) 0.8971(3) 0.92165(16) 0.0372(8) Uani 1 1 d .
C37 C 0.8289(3) 0.4887(3) 0.90167(17) 0.0351(8) Uani 1 1 d .
H37A H 0.8167 0.5229 0.9452 0.042 Uiso 1 1 calc R
C36 C 0.4204(3) 0.2133(3) 0.79579(19) 0.0428(8) Uani 1 1 d .
H36A H 0.4439 0.1372 0.7969 0.064 Uiso 1 1 calc R
H36B H 0.3860 0.2342 0.7483 0.064 Uiso 1 1 calc R
H36C H 0.3632 0.2232 0.8246 0.064 Uiso 1 1 calc R
C11 C 0.2204(4) 0.9855(3) 0.86756(18) 0.0478(10) Uani 1 1 d .
H11A H 0.1945 1.0499 0.8888 0.072 Uiso 1 1 calc R
H11B H 0.1576 0.9598 0.8305 0.072 Uiso 1 1 calc R
H11C H 0.2883 1.0036 0.8486 0.072 Uiso 1 1 calc R
C10 C 0.3488(4) 0.9397(3) 0.9779(2) 0.0675(15) Uani 1 1 d .
H10A H 0.3233 1.0067 0.9965 0.101 Uiso 1 1 calc R
H10B H 0.4177 0.9543 0.9590 0.101 Uiso 1 1 calc R
H10C H 0.3679 0.8858 1.0147 0.101 Uiso 1 1 calc R
C38 C 0.8484(3) 0.5785(3) 0.8535(2) 0.0461(9) Uani 1 1 d .
H38A H 0.7779 0.6223 0.8409 0.069 Uiso 1 1 calc R
H38B H 0.8670 0.5470 0.8118 0.069 Uiso 1 1 calc R
H38D H 0.9130 0.6241 0.8765 0.069 Uiso 1 1 calc R
C39 C 0.9369(3) 0.4157(3) 0.9201(2) 0.0506(10) Uani 1 1 d .
H39A H 1.0050 0.4598 0.9395 0.076 Uiso 1 1 calc R
H39D H 0.9495 0.3793 0.8784 0.076 Uiso 1 1 calc R
H39B H 0.9250 0.3615 0.9539 0.076 Uiso 1 1 calc R
C9 C 0.1466(4) 0.8727(4) 0.9527(2) 0.0731(14) Uani 1 1 d .
H9A H 0.1226 0.9387 0.9732 0.110 Uiso 1 1 calc R
H9B H 0.1668 0.8170 0.9883 0.110 Uiso 1 1 calc R
H9C H 0.0826 0.8468 0.9165 0.110 Uiso 1 1 calc R

loop_
_atom_site_aniso_label
_atom_site_aniso_U_11
_atom_site_aniso_U_22
_atom_site_aniso_U_33
_atom_site_aniso_U_23
_atom_site_aniso_U_13
_atom_site_aniso_U_12
Ru1 0.01790(11) 0.01518(12) 0.01951(12) -0.00060(9) 0.00542(8) 0.00394(8)
O1 0.0211(9) 0.0142(9) 0.0198(9) -0.0031(8) 0.0052(7) 0.0020(7)
O2 0.0340(10) 0.0220(11) 0.0218(10) 0.0068(9) 0.0028(8) -0.0057(8)
C31 0.0404(17) 0.0180(15) 0.0297(16) 0.0047(13) 0.0095(13) 0.0144(13)
N1 0.0159(10) 0.0174(11) 0.0174(11) 0.0017(10) 0.0026(8) 0.0017(9)
C30 0.0272(14) 0.0127(14) 0.0350(17) -0.0026(13) 0.0048(12) 0.0070(11)
C21 0.0241(13) 0.0211(15) 0.0206(14) 0.0021(12) 0.0051(11) 0.0042(11)
C1 0.0215(13) 0.0135(13) 0.0154(13) 0.0009(11) 0.0072(10) 0.0012(10)
C20 0.0181(12) 0.0183(14) 0.0186(13) -0.0002(12) 0.0037(10) 0.0053(10)
C14 0.0231(14) 0.0216(15) 0.0279(16) 0.0027(13) 0.0012(11) -0.0043(11)
C8 0.0189(13) 0.0201(15) 0.0235(14) 0.0044(12) 0.0001(11) -0.0018(11)
C13 0.0319(15) 0.0221(15) 0.0193(14) 0.0015(13) 0.0004(11) -0.0048(12)
C25 0.0208(13) 0.0209(14) 0.0207(14) 0.0030(12) 0.0069(11) 0.0047(11)
C35 0.0392(17) 0.0319(17) 0.0213(15) -0.0068(14) 0.0024(13) 0.0219(14)
C24 0.0250(14) 0.0301(16) 0.0188(14) 0.0033(13) 0.0031(11) 0.0087(12)
C2 0.0208(13) 0.0162(14) 0.0158(13) 0.0055(11) 0.0041(10) 0.0033(10)
C32 0.0347(16) 0.0253(16) 0.0313(17) 0.0003(14) 0.0042(13) 0.0189(13)
C4 0.0305(15) 0.0220(15) 0.0194(14) -0.0004(13) 0.0039(11) 0.0094(12)
C6 0.0181(12) 0.0187(14) 0.0170(13) 0.0043(11) 0.0033(10) 0.0010(10)
C5 0.0204(13) 0.0242(15) 0.0217(14) 0.0043(13) 0.0034(11) 0.0074(11)
C3 0.0275(14) 0.0186(14) 0.0133(13) -0.0003(12) 0.0007(10) 0.0037(11)
C33 0.0240(14) 0.0262(16) 0.0304(16) -0.0068(14) 0.0010(12) 0.0141(12)
C34 0.0302(15) 0.0297(17) 0.0368(17) 0.0063(14) 0.0204(13) 0.0152(13)
C23 0.0223(14) 0.0279(16) 0.0281(16) -0.0055(14) -0.0016(12) 0.0042(12)
C26 0.0479(19) 0.0260(17) 0.0313(17) 0.0050(15) 0.0076(14) -0.0111(14)
C22 0.0271(14) 0.0209(15) 0.0283(16) -0.0030(13) 0.0049(12) -0.0005(12)
C12 0.0214(14) 0.0231(15) 0.0386(18) 0.0039(14) -0.0062(12) -0.0002(12)
C7 0.0481(19) 0.0325(19) 0.0260(16) -0.0083(15) -0.0038(14) 0.0244(15)
C37 0.0240(15) 0.0409(19) 0.0406(19) -0.0088(16) 0.0075(13) 0.0042(14)
C36 0.0472(19) 0.0277(18) 0.050(2) -0.0037(17) 0.0038(16) -0.0034(15)
C11 0.069(2) 0.0273(18) 0.0360(19) -0.0077(16) -0.0135(17) 0.0208(17)
C10 0.091(3) 0.048(2) 0.045(2) -0.028(2) -0.029(2) 0.046(2)
C38 0.0391(19) 0.052(2) 0.051(2) -0.0062(19) 0.0184(16) -0.0075(17)
C39 0.0309(17) 0.058(2) 0.059(2) -0.021(2) -0.0002(16) 0.0100(17)
C9 0.096(3) 0.068(3) 0.069(3) -0.011(3) 0.047(3) 0.035(3)

loop_
_atom_type_symbol
_atom_type_description
_atom_type_scat_dispersion_real
_atom_type_scat_dispersion_imag
_atom_type_scat_source
C C 0.0181 0.0091 'International Tables Vol C Tables 4.2.6.8 and 6.1.1.4'
H H 0.0000 0.0000 'International Tables Vol C Tables 4.2.6.8 and 6.1.1.4'
N N 0.0311 0.0180 'International Tables Vol C Tables 4.2.6.8 and 6.1.1.4'
O O 0.0492 0.0322 'International Tables Vol C Tables 4.2.6.8 and 6.1.1.4'
Ru Ru 0.0552 3.2960 'International Tables Vol C Tables 4.2.6.8 and 6.1.1.4'

loop_
_geom_angle_atom_site_label_1
_geom_angle_atom_site_label_2
_geom_angle_atom_site_label_3
_geom_angle
N1 Ru1 O1 79.71(8)
N1 Ru1 C31 125.24(10)
O1 Ru1 C31 123.77(10)
N1 Ru1 C34 127.52(11)
O1 Ru1 C34 127.11(10)
C31 Ru1 C34 80.28(12)
N1 Ru1 C32 104.03(10)
O1 Ru1 C32 158.81(10)
C31 Ru1 C32 37.43(12)
C34 Ru1 C32 67.35(11)
N1 Ru1 C33 104.39(10)
O1 Ru1 C33 163.18(10)
C31 Ru1 C33 67.51(12)
C34 Ru1 C33 37.96(11)
C32 Ru1 C33 36.85(12)
N1 Ru1 C35 163.82(11)
O1 Ru1 C35 102.99(9)
C31 Ru1 C35 66.76(11)
C34 Ru1 C35 38.76(12)
C32 Ru1 C35 79.33(11)
C33 Ru1 C35 68.60(11)
N1 Ru1 C30 158.79(10)
O1 Ru1 C30 101.94(9)
C31 Ru1 C30 36.94(11)
C34 Ru1 C30 68.41(11)
C32 Ru1 C30 67.04(11)
C33 Ru1 C30 80.23(11)
C35 Ru1 C30 36.94(12)
C1 O1 Ru1 114.46(15)
C21 O2 C26 117.5(2)
C32 C31 C30 122.1(3)
C32 C31 Ru1 72.12(17)
C30 C31 Ru1 74.46(17)
C32 C31 H31A 118.6
C30 C31 H31A 118.6
Ru1 C31 H31A 118.6
C2 N1 C20 118.1(2)
C2 N1 Ru1 116.19(17)
C20 N1 Ru1 125.73(16)
C31 C30 C35 118.5(3)
C31 C30 C36 122.3(3)
C35 C30 C36 119.1(3)
C31 C30 Ru1 68.60(16)
C35 C30 Ru1 71.04(16)
C36 C30 Ru1 130.0(2)
O2 C21 C22 124.8(3)
O2 C21 C20 115.1(2)
C22 C21 C20 120.1(3)
O1 C1 C2 116.2(2)
O1 C1 C6 124.1(2)
C2 C1 C6 119.7(2)
C25 C20 C21 118.8(2)
C25 C20 N1 120.9(2)
C21 C20 N1 120.3(2)
C8 C14 H14A 109.5
C8 C14 H14B 109.5
H14A C14 H14B 109.5
C8 C14 H14C 109.5
H14A C14 H14C 109.5
H14B C14 H14C 109.5
C6 C8 C12 112.4(2)
C6 C8 C13 108.9(2)
C12 C8 C13 107.5(2)
C6 C8 C14 110.0(2)
C12 C8 C14 107.9(2)
C13 C8 C14 110.1(2)
C8 C13 H13A 109.5
C8 C13 H13B 109.5
H13A C13 H13B 109.5
C8 C13 H13C 109.5
H13A C13 H13C 109.5
H13B C13 H13C 109.5
C24 C25 C20 121.1(3)
C24 C25 H25A 119.5
C20 C25 H25A 119.5
C30 C35 C34 119.1(3)
C30 C35 Ru1 72.02(16)
C34 C35 Ru1 68.42(16)
C30 C35 H35A 119.7
C34 C35 H35A 119.7
Ru1 C35 H35A 119.7
C23 C24 C25 119.5(3)
C23 C24 H24A 120.2
C25 C24 H24A 120.2
N1 C2 C3 125.3(2)
N1 C2 C1 113.3(2)
C3 C2 C1 121.3(2)
C33 C32 C31 121.3(3)
C33 C32 Ru1 72.07(16)
C31 C32 Ru1 70.45(16)
C33 C32 H32A 118.6
C31 C32 H32A 118.6
Ru1 C32 H32A 118.6
C3 C4 C5 118.1(2)
C3 C4 C7 122.4(3)
C5 C4 C7 119.5(2)
C5 C6 C1 116.8(2)
C5 C6 C8 121.7(2)
C1 C6 C8 121.5(2)
C6 C5 C4 124.1(2)
C6 C5 H5A 118.0
C4 C5 H5A 118.0
C4 C3 C2 120.0(2)
C4 C3 H3A 120.0
C2 C3 H3A 120.0
C32 C33 C34 118.7(3)
C32 C33 C37 120.6(3)
C34 C33 C37 120.7(3)
C32 C33 Ru1 71.08(16)
C34 C33 Ru1 69.84(15)
C37 C33 Ru1 129.8(2)
C33 C34 C35 120.0(3)
C33 C34 Ru1 72.20(16)
C35 C34 Ru1 72.82(15)
C33 C34 H34A 119.7
C35 C34 H34A 119.7
Ru1 C34 H34A 119.7
C24 C23 C22 120.6(3)
C24 C23 H23A 119.7
C22 C23 H23A 119.7
O2 C26 H26A 109.5
O2 C26 H26B 109.5
H26A C26 H26B 109.5
O2 C26 H26C 109.5
H26A C26 H26C 109.5
H26B C26 H26C 109.5
C21 C22 C23 119.9(3)
C21 C22 H22A 120.0
C23 C22 H22A 120.0
C8 C12 H12A 109.5
C8 C12 H12B 109.5
H12A C12 H12B 109.5
C8 C12 H12C 109.5
H12A C12 H12C 109.5
H12B C12 H12C 109.5
C10 C7 C11 108.0(3)
C10 C7 C9 108.6(3)
C11 C7 C9 108.8(3)
C10 C7 C4 112.2(3)
C11 C7 C4 110.0(3)
C9 C7 C4 109.3(3)
C38 C37 C33 114.2(3)
C38 C37 C39 110.6(3)
C33 C37 C39 108.6(3)
C38 C37 H37A 107.7
C33 C37 H37A 107.7
C39 C37 H37A 107.7
C30 C36 H36A 109.5
C30 C36 H36B 109.5
H36A C36 H36B 109.5
C30 C36 H36C 109.5
H36A C36 H36C 109.5
H36B C36 H36C 109.5
C7 C11 H11A 109.5
C7 C11 H11B 109.5
H11A C11 H11B 109.5
C7 C11 H11C 109.5
H11A C11 H11C 109.5
H11B C11 H11C 109.5
C7 C10 H10A 109.5
C7 C10 H10B 109.5
H10A C10 H10B 109.5
C7 C10 H10C 109.5
H10A C10 H10C 109.5
H10B C10 H10C 109.5
C37 C38 H38A 109.5
C37 C38 H38B 109.5
H38A C38 H38B 109.5
C37 C38 H38D 109.5
H38A C38 H38D 109.5
H38B C38 H38D 109.5
C37 C39 H39A 109.5
C37 C39 H39D 109.5
H39A C39 H39D 109.5
C37 C39 H39B 109.5
H39A C39 H39B 109.5
H39D C39 H39B 109.5
C7 C9 H9A 109.5
C7 C9 H9B 109.5
H9A C9 H9B 109.5
C7 C9 H9C 109.5
H9A C9 H9C 109.5
H9B C9 H9C 109.5

loop_
_geom_bond_atom_site_label_1
_geom_bond_atom_site_label_2
_geom_bond_distance
Ru1 N1 1.952(2)
Ru1 O1 2.0218(17)
Ru1 C31 2.166(3)
Ru1 C34 2.169(3)
Ru1 C32 2.187(3)
Ru1 C33 2.200(3)
Ru1 C35 2.228(3)
Ru1 C30 2.241(3)
O1 C1 1.341(3)
O2 C21 1.367(3)
O2 C26 1.426(4)
C31 C32 1.397(4)
C31 C30 1.398(4)
C31 H31A 1.0000
N1 C2 1.396(3)
N1 C20 1.425(3)
C30 C35 1.416(4)
C30 C36 1.515(4)
C21 C22 1.388(4)
C21 C20 1.408(4)
C1 C2 1.402(4)
C1 C6 1.419(3)
C20 C25 1.390(4)
C14 C8 1.540(4)
C14 H14A 0.9800
C14 H14B 0.9800
C14 H14C 0.9800
C8 C6 1.530(4)
C8 C12 1.534(4)
C8 C13 1.540(4)
C13 H13A 0.9800
C13 H13B 0.9800
C13 H13C 0.9800
C25 C24 1.388(4)
C25 H25A 0.9500
C35 C34 1.460(5)
C35 H35A 1.0000
C24 C23 1.382(4)
C24 H24A 0.9500
C2 C3 1.398(4)
C32 C33 1.387(4)
C32 H32A 1.0000
C4 C3 1.377(4)
C4 C5 1.405(4)
C4 C7 1.540(4)
C6 C5 1.387(4)
C5 H5A 0.9500
C3 H3A 0.9500
C33 C34 1.421(4)
C33 C37 1.535(4)
C34 H34A 1.0000
C23 C22 1.389(4)
C23 H23A 0.9500
C26 H26A 0.9800
C26 H26B 0.9800
C26 H26C 0.9800
C22 H22A 0.9500
C12 H12A 0.9800
C12 H12B 0.9800
C12 H12C 0.9800
C7 C10 1.510(5)
C7 C11 1.525(5)
C7 C9 1.535(6)
C37 C38 1.515(5)
C37 C39 1.541(5)
C37 H37A 1.0000
C36 H36A 0.9800
C36 H36B 0.9800
C36 H36C 0.9800
C11 H11A 0.9800
C11 H11B 0.9800
C11 H11C 0.9800
C10 H10A 0.9800
C10 H10B 0.9800
C10 H10C 0.9800
C38 H38A 0.9800
C38 H38B 0.9800
C38 H38D 0.9800
C39 H39A 0.9800
C39 H39D 0.9800
C39 H39B 0.9800
C9 H9A 0.9800
C9 H9B 0.9800
C9 H9C 0.9800

loop_
_geom_torsion_atom_site_label_1
_geom_torsion_atom_site_label_2
_geom_torsion_atom_site_label_3
_geom_torsion_atom_site_label_4
_geom_torsion
N1 Ru1 O1 C1 -3.24(16)
C31 Ru1 O1 C1 122.50(18)
C34 Ru1 O1 C1 -132.95(18)
C32 Ru1 O1 C1 99.1(3)
C33 Ru1 O1 C1 -109.0(3)
C35 Ru1 O1 C1 -166.95(17)
C30 Ru1 O1 C1 155.20(17)
N1 Ru1 C31 C32 -64.2(2)
O1 Ru1 C31 C32 -166.33(15)
C34 Ru1 C31 C32 65.22(19)
C33 Ru1 C31 C32 27.86(17)
C35 Ru1 C31 C32 103.3(2)
C30 Ru1 C31 C32 132.1(3)
N1 Ru1 C31 C30 163.70(15)
O1 Ru1 C31 C30 61.6(2)
C34 Ru1 C31 C30 -66.84(18)
C32 Ru1 C31 C30 -132.1(3)
C33 Ru1 C31 C30 -104.19(19)
C35 Ru1 C31 C30 -28.79(17)
O1 Ru1 N1 C2 3.10(17)
C31 Ru1 N1 C2 -121.21(19)
C34 Ru1 N1 C2 132.42(18)
C32 Ru1 N1 C2 -155.55(18)
C33 Ru1 N1 C2 166.39(18)
C35 Ru1 N1 C2 104.3(4)
C30 Ru1 N1 C2 -93.4(3)
O1 Ru1 N1 C20 -177.8(2)
C31 Ru1 N1 C20 57.9(2)
C34 Ru1 N1 C20 -48.4(3)
C32 Ru1 N1 C20 23.6(2)
C33 Ru1 N1 C20 -14.5(2)
C35 Ru1 N1 C20 -76.6(4)
C30 Ru1 N1 C20 85.7(3)
C32 C31 C30 C35 -4.1(4)
Ru1 C31 C30 C35 52.4(2)
C32 C31 C30 C36 178.8(3)
Ru1 C31 C30 C36 -124.7(3)
C32 C31 C30 Ru1 -56.6(2)
N1 Ru1 C30 C31 -39.3(3)
O1 Ru1 C30 C31 -131.63(17)
C34 Ru1 C30 C31 103.0(2)
C32 Ru1 C30 C31 29.35(18)
C33 Ru1 C30 C31 65.35(18)
C35 Ru1 C30 C31 132.6(3)
N1 Ru1 C30 C35 -171.9(2)
O1 Ru1 C30 C35 95.80(16)
C31 Ru1 C30 C35 -132.6(3)
C34 Ru1 C30 C35 -29.62(17)
C32 Ru1 C30 C35 -103.23(18)
C33 Ru1 C30 C35 -67.22(17)
N1 Ru1 C30 C36 75.6(4)
O1 Ru1 C30 C36 -16.7(3)
C31 Ru1 C30 C36 114.9(4)
C34 Ru1 C30 C36 -142.2(3)
C32 Ru1 C30 C36 144.2(3)
C33 Ru1 C30 C36 -179.8(3)
C35 Ru1 C30 C36 -112.5(4)
C26 O2 C21 C22 -2.3(4)
C26 O2 C21 C20 178.8(2)
Ru1 O1 C1 C2 2.9(3)
Ru1 O1 C1 C6 -176.43(19)
O2 C21 C20 C25 -179.9(2)
C22 C21 C20 C25 1.1(4)
O2 C21 C20 N1 2.9(3)
C22 C21 C20 N1 -176.1(2)
C2 N1 C20 C25 110.3(3)
Ru1 N1 C20 C25 -68.9(3)
C2 N1 C20 C21 -72.5(3)
Ru1 N1 C20 C21 108.3(2)
C21 C20 C25 C24 -0.2(4)
N1 C20 C25 C24 177.0(2)
C31 C30 C35 C34 0.1(4)
C36 C30 C35 C34 177.3(3)
Ru1 C30 C35 C34 51.4(2)
C31 C30 C35 Ru1 -51.3(2)
C36 C30 C35 Ru1 125.9(3)
N1 Ru1 C35 C30 169.4(3)
O1 Ru1 C35 C30 -92.67(16)
C31 Ru1 C35 C30 28.79(17)
C34 Ru1 C35 C30 132.8(2)
C32 Ru1 C35 C30 65.80(17)
C33 Ru1 C35 C30 102.60(19)
N1 Ru1 C35 C34 36.7(4)
O1 Ru1 C35 C34 134.57(16)
C31 Ru1 C35 C34 -103.97(19)
C32 Ru1 C35 C34 -66.96(18)
C33 Ru1 C35 C34 -30.17(17)
C30 Ru1 C35 C34 -132.8(2)
C20 C25 C24 C23 -0.5(4)
C20 N1 C2 C3 -3.2(4)
Ru1 N1 C2 C3 176.0(2)
C20 N1 C2 C1 178.3(2)
Ru1 N1 C2 C1 -2.5(3)
O1 C1 C2 N1 -0.3(3)
C6 C1 C2 N1 179.0(2)
O1 C1 C2 C3 -178.9(2)
C6 C1 C2 C3 0.4(4)
C30 C31 C32 C33 4.4(4)
Ru1 C31 C32 C33 -53.3(2)
C30 C31 C32 Ru1 57.7(2)
N1 Ru1 C32 C33 -95.37(18)
O1 Ru1 C32 C33 166.9(2)
C31 Ru1 C32 C33 133.9(3)
C34 Ru1 C32 C33 29.80(18)
C35 Ru1 C32 C33 68.42(19)
C30 Ru1 C32 C33 104.96(19)
N1 Ru1 C32 C31 130.69(17)
O1 Ru1 C32 C31 32.9(4)
C34 Ru1 C32 C31 -104.1(2)
C33 Ru1 C32 C31 -133.9(3)
C35 Ru1 C32 C31 -65.52(18)
C30 Ru1 C32 C31 -28.98(17)
O1 C1 C6 C5 178.4(2)
C2 C1 C6 C5 -0.9(4)
O1 C1 C6 C8 -3.2(4)
C2 C1 C6 C8 177.6(2)
C12 C8 C6 C5 -3.1(4)
C13 C8 C6 C5 115.9(3)
C14 C8 C6 C5 -123.3(3)
C12 C8 C6 C1 178.5(2)
C13 C8 C6 C1 -62.5(3)
C14 C8 C6 C1 58.3(3)
C1 C6 C5 C4 0.5(4)
C8 C6 C5 C4 -178.0(3)
C3 C4 C5 C6 0.4(4)
C7 C4 C5 C6 179.7(3)
C5 C4 C3 C2 -0.9(4)
C7 C4 C3 C2 179.8(3)
N1 C2 C3 C4 -177.9(3)
C1 C2 C3 C4 0.5(4)
C31 C32 C33 C34 -0.4(4)
Ru1 C32 C33 C34 -52.9(2)
C31 C32 C33 C37 178.3(3)
Ru1 C32 C33 C37 125.7(3)
C31 C32 C33 Ru1 52.6(2)
N1 Ru1 C33 C32 94.31(18)
O1 Ru1 C33 C32 -163.5(3)
C31 Ru1 C33 C32 -28.27(18)
C34 Ru1 C33 C32 -131.8(3)
C35 Ru1 C33 C32 -101.0(2)
C30 Ru1 C33 C32 -64.51(19)
N1 Ru1 C33 C34 -133.90(18)
O1 Ru1 C33 C34 -31.7(4)
C31 Ru1 C33 C34 103.5(2)
C32 Ru1 C33 C34 131.8(3)
C35 Ru1 C33 C34 30.76(18)
C30 Ru1 C33 C34 67.28(19)
N1 Ru1 C33 C37 -20.2(3)
O1 Ru1 C33 C37 82.0(4)
C31 Ru1 C33 C37 -142.8(3)
C34 Ru1 C33 C37 113.7(4)
C32 Ru1 C33 C37 -114.5(3)
C35 Ru1 C33 C37 144.5(3)
C30 Ru1 C33 C37 -179.0(3)
C32 C33 C34 C35 -3.6(4)
C37 C33 C34 C35 177.8(3)
Ru1 C33 C34 C35 -57.1(2)
C32 C33 C34 Ru1 53.5(2)
C37 C33 C34 Ru1 -125.1(3)
C30 C35 C34 C33 3.7(4)
Ru1 C35 C34 C33 56.8(2)
C30 C35 C34 Ru1 -53.1(2)
N1 Ru1 C34 C33 61.6(2)
O1 Ru1 C34 C33 169.01(16)
C31 Ru1 C34 C33 -65.70(19)
C32 Ru1 C34 C33 -28.98(18)
C35 Ru1 C34 C33 -130.5(3)
C30 Ru1 C34 C33 -102.2(2)
N1 Ru1 C34 C35 -167.88(15)
O1 Ru1 C34 C35 -60.5(2)
C31 Ru1 C34 C35 64.78(18)
C32 Ru1 C34 C35 101.50(19)
C33 Ru1 C34 C35 130.5(3)
C30 Ru1 C34 C35 28.32(16)
C25 C24 C23 C22 0.4(4)
O2 C21 C22 C23 179.8(3)
C20 C21 C22 C23 -1.3(4)
C24 C23 C22 C21 0.5(4)
C3 C4 C7 C10 2.3(5)
C5 C4 C7 C10 -177.0(3)
C3 C4 C7 C11 122.5(3)
C5 C4 C7 C11 -56.8(4)
C3 C4 C7 C9 -118.2(3)
C5 C4 C7 C9 62.6(4)
C32 C33 C37 C38 -153.6(3)
C34 C33 C37 C38 25.0(4)
Ru1 C33 C37 C38 -63.4(4)
C32 C33 C37 C39 82.5(4)
C34 C33 C37 C39 -98.9(3)
Ru1 C33 C37 C39 172.6(2)
